data_4125780
loop_
_publ_author_name
'Pitts, Cody Ross'
'Bume, Desta Doro'
'Harry, Stefan Andrew'
'Siegler, Maxime A.'
'Lectka, Thomas'

_publ_section_title
;
 Multiple Enone-Directed Reactivity Modes Lead to the Selective
 Photochemical Fluorination of Polycyclic Terpenoid Derivatives.
;
_journal_issue 6
_journal_name_full 'Journal of the American Chemical Society'
_journal_page_first 2208
_journal_page_last 2211
_journal_paper_doi 10.1021/jacs.7b00335
_journal_volume 139
_journal_year 2017
_chemical_absolute_configuration ad
_chemical_formula_moiety 'C23 H31 F O3'
_chemical_formula_sum 'C23 H31 F O3'
_chemical_formula_weight 374.48
_space_group_crystal_system monoclinic
_space_group_IT_number 4
_space_group_name_Hall 'P 2yb'
_space_group_name_H-M_alt 'P 1 21 1'
_symmetry_space_group_name_Hall 'P 2yb'
_symmetry_space_group_name_H-M 'P 1 21 1'
_atom_sites_solution_hydrogens geom
_atom_sites_solution_primary direct
_atom_sites_solution_secondary difmap
_audit_creation_method SHELXL-2014/7
_cell_angle_alpha 90
_cell_angle_beta 90.4089(15)
_cell_angle_gamma 90
_cell_formula_units_Z 4
_cell_length_a 9.55555(16)
_cell_length_b 7.80421(10)
_cell_length_c 25.8740(4)
_cell_measurement_reflns_used 15939
_cell_measurement_temperature 110(2)
_cell_measurement_theta_max 72.19
_cell_measurement_theta_min 3.37
_cell_volume 1929.47(5)
_computing_cell_refinement
;
CrysAlisPro, Agilent Technologies,
Version 1.171.36.32 (release 02-08-2013 CrysAlis171 .NET)
(compiled Aug  2 2013,16:46:58)
;
_computing_data_collection
;
CrysAlisPro, Agilent Technologies,
Version 1.171.36.32 (release 02-08-2013 CrysAlis171 .NET)
(compiled Aug  2 2013,16:46:58)
;
_computing_data_reduction
;
CrysAlisPro, Agilent Technologies,
Version 1.171.36.32 (release 02-08-2013 CrysAlis171 .NET)
(compiled Aug  2 2013,16:46:58)
;
_computing_molecular_graphics 'SHELXTL v6.10 (Sheldrick, 2008)'
_computing_publication_material 'SHELXTL v6.10 (Sheldrick, 2008)'
_computing_structure_refinement 'SHELXL-2014/7 (Sheldrick, 2015)'
_computing_structure_solution 'SHELXS-2014/7 (Sheldrick, 2015)'
_diffrn_ambient_temperature 110(2)
_diffrn_measured_fraction_theta_full 0.999
_diffrn_measured_fraction_theta_max 0.987
_diffrn_measurement_device_type 'SuperNova, Dual, Cu at zero, Atlas'
_diffrn_measurement_method '\w scans'
_diffrn_radiation_monochromator mirror
_diffrn_radiation_source 'SuperNova (Cu) X-ray Source'
_diffrn_radiation_type CuK\a
_diffrn_radiation_wavelength 1.54178
_diffrn_reflns_av_R_equivalents 0.0249
_diffrn_reflns_av_unetI/netI 0.0210
_diffrn_reflns_Laue_measured_fraction_full 0.999
_diffrn_reflns_Laue_measured_fraction_max 0.987
_diffrn_reflns_limit_h_max 11
_diffrn_reflns_limit_h_min -9
_diffrn_reflns_limit_k_max 9
_diffrn_reflns_limit_k_min -9
_diffrn_reflns_limit_l_max 29
_diffrn_reflns_limit_l_min -31
_diffrn_reflns_number 24928
_diffrn_reflns_point_group_measured_fraction_full 1.000
_diffrn_reflns_point_group_measured_fraction_max 0.988
_diffrn_reflns_theta_full 67.679
_diffrn_reflns_theta_max 71.900
_diffrn_reflns_theta_min 3.416
_exptl_absorpt_coefficient_mu 0.725
_exptl_absorpt_correction_T_max 0.917
_exptl_absorpt_correction_T_min 0.767
_exptl_absorpt_correction_type analytical
_exptl_absorpt_process_details
;
CrysAlisPro, Agilent Technologies,
Version 1.171.36.32 (release 02-08-2013 CrysAlis171 .NET)
(compiled Aug  2 2013,16:46:58)
Analytical numeric absorption correction using a multifaceted crystal
            model based on expressions derived by R.C. Clark & J.S. Reid.
(Clark, R. C. & Reid, J. S. (1995). Acta Cryst. A51, 887-897)
;
_exptl_crystal_colour colorless
_exptl_crystal_density_diffrn 1.289
_exptl_crystal_description 'thick plate'
_exptl_crystal_F_000 808
_exptl_crystal_size_max 0.46
_exptl_crystal_size_mid 0.39
_exptl_crystal_size_min 0.12
_refine_diff_density_max 0.330
_refine_diff_density_min -0.234
_refine_diff_density_rms 0.037
_refine_ls_abs_structure_details
;
 Flack x determined using 3377 quotients [(I+)-(I-)]/[(I+)+(I-)]
 (Parsons, Flack and Wagner, Acta Cryst. B69 (2013) 249-259).
;
_refine_ls_abs_structure_Flack 0.00(7)
_refine_ls_extinction_coef 0.0021(4)
_refine_ls_extinction_expression Fc^*^=kFc[1+0.001xFc^2^\l^3^/sin(2\q)]^-1/4^
_refine_ls_extinction_method 'SHELXL-2014/7 (Sheldrick 2014'
_refine_ls_goodness_of_fit_ref 1.038
_refine_ls_hydrogen_treatment constr
_refine_ls_matrix_type full
_refine_ls_number_parameters 519
_refine_ls_number_reflns 7583
_refine_ls_number_restraints 1
_refine_ls_restrained_S_all 1.038
_refine_ls_R_factor_all 0.0387
_refine_ls_R_factor_gt 0.0384
_refine_ls_shift/su_max 0.000
_refine_ls_shift/su_mean 0.000
_refine_ls_structure_factor_coef Fsqd
_refine_ls_weighting_details 'w=1/[\s^2^(Fo^2^)+(0.0521P)^2^+0.6770P] where P=(Fo^2^+2Fc^2^)/3'
_refine_ls_weighting_scheme calc
_refine_ls_wR_factor_gt 0.0998
_refine_ls_wR_factor_ref 0.1002
_reflns_Friedel_coverage 0.857
_reflns_Friedel_fraction_full 1.000
_reflns_Friedel_fraction_max 0.988
_reflns_number_gt 7497
_reflns_number_total 7583
_reflns_threshold_expression 'I > 2\s(I)'
_cod_data_source_file ja7b00335_si_002.cif
_cod_data_source_block xs1005a
_cod_database_code 4125780
_shelx_shelxl_version_number 2014/7
_shelx_space_group_comment
;
The symmetry employed for this shelxl refinement is uniquely defined
by the following loop, which should always be used as a source of
symmetry information in preference to the above space-group names.
They are only intended as comments.
;

loop_
_space_group_symop_operation_xyz
'x, y, z'
'-x, y+1/2, -z'

loop_
_atom_site_label
_atom_site_type_symbol
_atom_site_fract_x
_atom_site_fract_y
_atom_site_fract_z
_atom_site_U_iso_or_equiv
_atom_site_adp_type
_atom_site_occupancy
_atom_site_site_symmetry_order
_atom_site_calc_flag
_atom_site_refinement_flags_posn
_atom_site_refinement_flags_adp
_atom_site_refinement_flags_occupancy
_atom_site_disorder_assembly
_atom_site_disorder_group
C1A C 0.2069(4) 0.3104(5) 0.16418(14) 0.0246(7) Uani 1 1 d . . . . .
H1A1 H 0.2178 0.4278 0.1502 0.030 Uiso 1 1 calc R U . . .
H1A2 H 0.1059 0.2822 0.1637 0.030 Uiso 1 1 calc R U . . .
C2A C 0.2608(5) 0.3064(6) 0.22027(15) 0.0291(8) Uani 1 1 d . . . . .
H2A1 H 0.3369 0.3916 0.2242 0.035 Uiso 1 1 calc R U . . .
H2A2 H 0.1839 0.3409 0.2435 0.035 Uiso 1 1 calc R U . . .
C3A C 0.3149(4) 0.1327(5) 0.23701(15) 0.0261(8) Uani 1 1 d . . . . .
C4A C 0.2612(4) -0.0249(5) 0.20847(16) 0.0253(8) Uani 1 1 d . . . . .
C5A C 0.2513(4) 0.0049(5) 0.14959(15) 0.0227(7) Uani 1 1 d . . . . .
C6A C 0.2126(4) -0.1235(5) 0.11854(16) 0.0266(8) Uani 1 1 d . . . . .
H6A H 0.1898 -0.2301 0.1341 0.032 Uiso 1 1 calc R U . . .
C7A C 0.2032(4) -0.1112(5) 0.06239(16) 0.0269(8) Uani 1 1 d . . . . .
C8A C 0.2596(4) 0.0506(5) 0.03745(15) 0.0220(7) Uani 1 1 d . . . . .
H8A H 0.3634 0.0386 0.0344 0.026 Uiso 1 1 calc R U . . .
C9A C 0.2290(4) 0.2064(5) 0.07301(14) 0.0220(7) Uani 1 1 d . . . . .
H9A H 0.1248 0.2151 0.0755 0.026 Uiso 1 1 calc R U . . .
C10A C 0.2852(4) 0.1835(5) 0.12919(14) 0.0220(7) Uani 1 1 d . . . . .
C11A C 0.2794(5) 0.3740(5) 0.04805(15) 0.0283(8) Uani 1 1 d . . . . .
H11A H 0.3830 0.3742 0.0476 0.034 Uiso 1 1 calc R U . . .
H11B H 0.2489 0.4716 0.0697 0.034 Uiso 1 1 calc R U . . .
C12A C 0.2244(5) 0.4006(5) -0.00752(16) 0.0278(8) Uani 1 1 d . . . . .
H12A H 0.1215 0.4155 -0.0069 0.033 Uiso 1 1 calc R U . . .
H12B H 0.2660 0.5060 -0.0221 0.033 Uiso 1 1 calc R U . . .
C13A C 0.2611(4) 0.2476(5) -0.04180(14) 0.0239(8) Uani 1 1 d . . . . .
C14A C 0.1994(4) 0.0855(5) -0.01638(14) 0.0227(7) Uani 1 1 d . . . . .
H14A H 0.0979 0.1106 -0.0111 0.027 Uiso 1 1 calc R U . A 1
C15A C 0.2047(4) -0.0510(5) -0.05885(17) 0.0286(9) Uani 0.601(8) 1 d . . P B 1
H15A H 0.1241 -0.1319 -0.0558 0.034 Uiso 0.601(8) 1 calc R U P B 1
F1A F 0.3325(4) -0.1398(5) -0.05525(15) 0.0305(11) Uani 0.601(8) 1 d . . P B 1
C15C C 0.2047(4) -0.0510(5) -0.05885(17) 0.0286(9) Uani 0.399(8) 1 d . . P B 2
H15C H 0.2907 -0.1237 -0.0564 0.034 Uiso 0.399(8) 1 calc R U P B 2
F1A' F 0.0851(7) -0.1464(9) -0.0607(3) 0.040(2) Uani 0.399(8) 1 d . . P B 2
C16A C 0.1965(6) 0.0484(6) -0.10976(17) 0.0367(10) Uani 1 1 d . . . . .
H16A H 0.1142 0.0113 -0.1303 0.044 Uiso 1 1 calc R U . B 1
H16B H 0.2819 0.0292 -0.1304 0.044 Uiso 1 1 calc R U . B 1
C17A C 0.1833(4) 0.2387(5) -0.09491(15) 0.0265(8) Uani 1 1 d . . . . .
H17A H 0.0821 0.2636 -0.0888 0.032 Uiso 1 1 calc R U . . .
C18A C 0.4197(4) 0.2373(6) -0.04982(15) 0.0292(8) Uani 1 1 d . . . . .
H18A H 0.4512 0.3387 -0.0688 0.044 Uiso 1 1 calc R U . . .
H18B H 0.4420 0.1340 -0.0697 0.044 Uiso 1 1 calc R U . . .
H18C H 0.4671 0.2325 -0.0162 0.044 Uiso 1 1 calc R U . . .
C19A C 0.4446(4) 0.2093(5) 0.13303(15) 0.0267(8) Uani 1 1 d . . . . .
H19A H 0.4793 0.1602 0.1655 0.040 Uiso 1 1 calc R U . . .
H19B H 0.4660 0.3321 0.1321 0.040 Uiso 1 1 calc R U . . .
H19C H 0.4899 0.1521 0.1039 0.040 Uiso 1 1 calc R U . . .
C20A C 0.2358(4) 0.3633(6) -0.13520(15) 0.0287(9) Uani 1 1 d . . . . .
C21A C 0.1856(5) 0.5454(6) -0.13108(17) 0.0337(9) Uani 1 1 d . . . . .
H21A H 0.2417 0.6063 -0.1051 0.051 Uiso 1 1 calc R U . . .
H21B H 0.0870 0.5463 -0.1208 0.051 Uiso 1 1 calc R U . . .
H21C H 0.1952 0.6023 -0.1646 0.051 Uiso 1 1 calc R U . . .
C22A C 0.1116(4) -0.0543(6) 0.22945(17) 0.0334(9) Uani 1 1 d . . . . .
H22A H 0.1165 -0.0777 0.2666 0.050 Uiso 1 1 calc R U . . .
H22B H 0.0688 -0.1522 0.2116 0.050 Uiso 1 1 calc R U . . .
H22C H 0.0548 0.0484 0.2234 0.050 Uiso 1 1 calc R U . . .
C23A C 0.3536(5) -0.1801(6) 0.22116(16) 0.0320(9) Uani 1 1 d . . . . .
H23A H 0.4478 -0.1611 0.2076 0.048 Uiso 1 1 calc R U . . .
H23B H 0.3132 -0.2830 0.2052 0.048 Uiso 1 1 calc R U . . .
H23C H 0.3586 -0.1954 0.2587 0.048 Uiso 1 1 calc R U . . .
O1A O 0.3965(3) 0.1204(4) 0.27360(10) 0.0328(6) Uani 1 1 d . . . . .
O2A O 0.1482(4) -0.2271(4) 0.03709(13) 0.0460(8) Uani 1 1 d . . . . .
O3A O 0.3142(4) 0.3190(5) -0.16943(12) 0.0452(8) Uani 1 1 d . . . . .
C1B C 0.7136(4) 0.1392(5) 0.33648(15) 0.0250(8) Uani 1 1 d . . . . .
H1B1 H 0.7274 0.0225 0.3506 0.030 Uiso 1 1 calc R U . . .
H1B2 H 0.6119 0.1638 0.3366 0.030 Uiso 1 1 calc R U . . .
C2B C 0.7659(5) 0.1440(5) 0.28071(15) 0.0286(8) Uani 1 1 d . . . . .
H2B1 H 0.8429 0.0601 0.2771 0.034 Uiso 1 1 calc R U . . .
H2B2 H 0.6889 0.1080 0.2574 0.034 Uiso 1 1 calc R U . . .
C3B C 0.8176(4) 0.3172(5) 0.26383(15) 0.0260(8) Uani 1 1 d . . . . .
C4B C 0.7617(4) 0.4747(5) 0.29180(15) 0.0246(8) Uani 1 1 d . . . . .
C5B C 0.7537(4) 0.4463(5) 0.35034(15) 0.0226(7) Uani 1 1 d . . . . .
C6B C 0.7141(4) 0.5748(5) 0.38114(15) 0.0265(8) Uani 1 1 d . . . . .
H6B H 0.6880 0.6800 0.3653 0.032 Uiso 1 1 calc R U . . .
C7B C 0.7081(4) 0.5647(5) 0.43759(17) 0.0287(8) Uani 1 1 d . . . . .
C8B C 0.7647(4) 0.4042(5) 0.46301(14) 0.0225(7) Uani 1 1 d . . . . .
H8B H 0.8682 0.4171 0.4675 0.027 Uiso 1 1 calc R U . . .
C9B C 0.7360(4) 0.2476(5) 0.42761(14) 0.0228(7) Uani 1 1 d . . . . .
H9B H 0.6320 0.2361 0.4250 0.027 Uiso 1 1 calc R U . . .
C10B C 0.7894(4) 0.2695(5) 0.37183(15) 0.0228(7) Uani 1 1 d . . . . .
C11B C 0.7898(5) 0.0815(5) 0.45330(15) 0.0293(9) Uani 1 1 d . . . . .
H11C H 0.7627 -0.0173 0.4314 0.035 Uiso 1 1 calc R U . . .
H11D H 0.8933 0.0852 0.4549 0.035 Uiso 1 1 calc R U . . .
C12B C 0.7337(5) 0.0536(5) 0.50768(16) 0.0287(8) Uani 1 1 d . . . . .
H12C H 0.7774 -0.0500 0.5228 0.034 Uiso 1 1 calc R U . . .
H12D H 0.6314 0.0344 0.5059 0.034 Uiso 1 1 calc R U . . .
C13B C 0.7646(4) 0.2083(5) 0.54238(14) 0.0223(7) Uani 1 1 d . . . . .
C14B C 0.7008(4) 0.3683(5) 0.51567(15) 0.0223(7) Uani 1 1 d . . . . .
H14B H 0.6003 0.3400 0.5089 0.027 Uiso 1 1 calc R U . C 1
C15B C 0.7007(4) 0.5051(6) 0.55813(16) 0.0283(8) Uani 0.577(7) 1 d . . P D 1
H15B H 0.7855 0.5799 0.5565 0.034 Uiso 0.577(7) 1 calc R U P D 1
F1B F 0.5794(5) 0.5992(6) 0.55691(17) 0.0365(13) Uani 0.577(7) 1 d . . P D 1
C15D C 0.7007(4) 0.5051(6) 0.55813(16) 0.0283(8) Uani 0.423(7) 1 d . . P D 2
H15D H 0.6180 0.5827 0.5542 0.034 Uiso 0.423(7) 1 calc R U P D 2
F1B' F 0.8242(6) 0.5977(8) 0.5559(2) 0.0340(17) Uani 0.423(7) 1 d . . P D 2
C16B C 0.6934(6) 0.4060(6) 0.60944(18) 0.0382(10) Uani 1 1 d . . . . .
H16C H 0.6104 0.4414 0.6294 0.046 Uiso 1 1 calc R U . D 1
H16D H 0.7784 0.4270 0.6306 0.046 Uiso 1 1 calc R U . D 1
C17B C 0.6830(4) 0.2153(5) 0.59416(15) 0.0260(8) Uani 1 1 d . . . . .
H17B H 0.5826 0.1893 0.5865 0.031 Uiso 1 1 calc R U . . .
C18B C 0.9222(4) 0.2244(6) 0.55324(16) 0.0296(8) Uani 1 1 d . . . . .
H18D H 0.9555 0.1208 0.5708 0.044 Uiso 1 1 calc R U . . .
H18E H 0.9395 0.3244 0.5753 0.044 Uiso 1 1 calc R U . . .
H18F H 0.9720 0.2382 0.5205 0.044 Uiso 1 1 calc R U . . .
C19B C 0.9504(4) 0.2459(5) 0.36917(15) 0.0265(8) Uani 1 1 d . . . . .
H19D H 0.9838 0.2831 0.3352 0.040 Uiso 1 1 calc R U . . .
H19E H 0.9738 0.1249 0.3744 0.040 Uiso 1 1 calc R U . . .
H19F H 0.9954 0.3150 0.3962 0.040 Uiso 1 1 calc R U . . .
C20B C 0.7331(4) 0.0908(6) 0.63497(15) 0.0292(9) Uani 1 1 d . . . . .
C21B C 0.6796(5) -0.0895(6) 0.63103(16) 0.0340(9) Uani 1 1 d . . . . .
H21D H 0.7330 -0.1634 0.6546 0.051 Uiso 1 1 calc R U . . .
H21E H 0.6904 -0.1308 0.5955 0.051 Uiso 1 1 calc R U . . .
H21F H 0.5805 -0.0923 0.6404 0.051 Uiso 1 1 calc R U . . .
C22B C 0.8514(5) 0.6317(6) 0.27897(17) 0.0323(9) Uani 1 1 d . . . . .
H22D H 0.9454 0.6168 0.2937 0.048 Uiso 1 1 calc R U . . .
H22E H 0.8082 0.7346 0.2936 0.048 Uiso 1 1 calc R U . . .
H22F H 0.8579 0.6441 0.2414 0.048 Uiso 1 1 calc R U . . .
C23B C 0.6123(4) 0.5005(6) 0.26943(16) 0.0315(9) Uani 1 1 d . . . . .
H23D H 0.6178 0.5218 0.2322 0.047 Uiso 1 1 calc R U . . .
H23E H 0.5681 0.5987 0.2863 0.047 Uiso 1 1 calc R U . . .
H23F H 0.5564 0.3973 0.2756 0.047 Uiso 1 1 calc R U . . .
O1B O 0.8976(3) 0.3312(4) 0.22781(11) 0.0344(7) Uani 1 1 d . . . . .
O2B O 0.6637(5) 0.6858(4) 0.46214(13) 0.0584(11) Uani 1 1 d . . . . .
O3B O 0.8133(4) 0.1341(5) 0.66959(12) 0.0454(8) Uani 1 1 d . . . . .

loop_
_atom_site_aniso_label
_atom_site_aniso_U_11
_atom_site_aniso_U_22
_atom_site_aniso_U_33
_atom_site_aniso_U_23
_atom_site_aniso_U_13
_atom_site_aniso_U_12
C1A 0.0350(19) 0.0161(17) 0.0228(18) 0.0008(15) 0.0012(14) 0.0014(15)
C2A 0.040(2) 0.023(2) 0.0246(19) 0.0004(16) 0.0005(15) 0.0033(17)
C3A 0.0307(19) 0.027(2) 0.0211(17) 0.0035(16) 0.0028(14) 0.0002(16)
C4A 0.0279(19) 0.0197(19) 0.0282(19) 0.0060(15) 0.0023(15) -0.0002(15)
C5A 0.0254(18) 0.0169(18) 0.0259(19) 0.0025(15) 0.0015(14) 0.0028(14)
C6A 0.0292(18) 0.0149(17) 0.036(2) 0.0040(16) 0.0014(15) -0.0017(14)
C7A 0.033(2) 0.0134(17) 0.034(2) -0.0022(16) -0.0016(16) 0.0007(15)
C8A 0.0234(16) 0.0156(18) 0.0270(18) -0.0014(14) -0.0015(14) 0.0025(13)
C9A 0.0291(17) 0.0130(16) 0.0239(17) -0.0019(14) -0.0006(13) 0.0002(14)
C10A 0.0299(18) 0.0141(17) 0.0222(17) 0.0013(14) 0.0001(14) -0.0007(13)
C11A 0.048(2) 0.0136(17) 0.0235(18) -0.0002(15) -0.0030(16) -0.0043(16)
C12A 0.043(2) 0.0168(18) 0.0238(18) -0.0012(15) -0.0026(16) 0.0007(15)
C13A 0.0276(18) 0.0192(19) 0.0247(18) -0.0016(15) -0.0023(14) -0.0007(14)
C14A 0.0263(17) 0.0161(17) 0.0258(18) -0.0056(15) -0.0021(14) 0.0022(14)
C15A 0.031(2) 0.0204(19) 0.035(2) -0.0069(17) -0.0018(16) -0.0026(16)
F1A 0.033(2) 0.027(2) 0.032(2) -0.0073(17) 0.0057(15) 0.0078(15)
C15C 0.031(2) 0.0204(19) 0.035(2) -0.0069(17) -0.0018(16) -0.0026(16)
F1A' 0.047(4) 0.029(3) 0.045(4) -0.010(3) 0.001(3) -0.017(3)
C16A 0.059(3) 0.025(2) 0.026(2) -0.0085(17) -0.0064(19) -0.0008(19)
C17A 0.0310(19) 0.025(2) 0.0234(18) -0.0038(16) -0.0014(14) 0.0005(16)
C18A 0.0316(19) 0.028(2) 0.0276(18) 0.0006(16) 0.0010(14) -0.0064(16)
C19A 0.0315(19) 0.0242(18) 0.0243(17) 0.0030(15) 0.0003(14) -0.0053(16)
C20A 0.035(2) 0.032(2) 0.0196(17) -0.0050(16) -0.0024(15) -0.0006(17)
C21A 0.036(2) 0.031(2) 0.034(2) 0.0055(18) -0.0022(17) 0.0011(17)
C22A 0.037(2) 0.031(2) 0.032(2) 0.0047(17) 0.0052(17) -0.0051(18)
C23A 0.041(2) 0.024(2) 0.030(2) 0.0053(17) -0.0014(16) 0.0064(18)
O1A 0.0434(17) 0.0337(16) 0.0213(13) 0.0028(12) -0.0052(11) -0.0016(13)
O2A 0.077(2) 0.0245(16) 0.0362(16) -0.0012(13) -0.0082(16) -0.0170(15)
O3A 0.059(2) 0.048(2) 0.0294(16) -0.0042(15) 0.0149(15) 0.0007(17)
C1B 0.0312(19) 0.0188(17) 0.0249(18) -0.0022(15) 0.0040(14) -0.0037(15)
C2B 0.041(2) 0.0201(19) 0.0246(19) -0.0010(15) 0.0032(16) 0.0003(17)
C3B 0.0314(19) 0.027(2) 0.0196(17) 0.0042(16) -0.0008(14) 0.0013(16)
C4B 0.0304(19) 0.0177(18) 0.0258(18) 0.0033(15) 0.0008(15) -0.0015(15)
C5B 0.0200(17) 0.0177(18) 0.0302(19) 0.0032(15) 0.0006(14) -0.0018(14)
C6B 0.0355(19) 0.0156(17) 0.0284(19) 0.0048(15) 0.0011(15) 0.0008(15)
C7B 0.038(2) 0.0154(18) 0.033(2) -0.0010(16) 0.0053(16) -0.0004(15)
C8B 0.0263(17) 0.0161(18) 0.0251(18) -0.0017(15) 0.0035(14) -0.0011(14)
C9B 0.0292(18) 0.0157(17) 0.0234(17) 0.0004(14) 0.0025(14) -0.0023(14)
C10B 0.0246(17) 0.0153(17) 0.0284(19) 0.0000(14) 0.0011(14) -0.0001(13)
C11B 0.050(2) 0.0172(18) 0.0204(18) -0.0016(15) 0.0061(16) 0.0004(17)
C12B 0.048(2) 0.0156(17) 0.0223(18) 0.0012(15) 0.0035(16) -0.0008(16)
C13B 0.0285(18) 0.0186(18) 0.0197(17) -0.0017(14) 0.0036(13) -0.0007(15)
C14B 0.0216(16) 0.0174(17) 0.0279(19) -0.0029(16) 0.0024(13) 0.0014(14)
C15B 0.034(2) 0.023(2) 0.028(2) -0.0060(17) 0.0030(16) 0.0019(16)
F1B 0.039(2) 0.032(2) 0.039(2) -0.0089(19) 0.0029(17) 0.0137(18)
C15D 0.034(2) 0.023(2) 0.028(2) -0.0060(17) 0.0030(16) 0.0019(16)
F1B' 0.040(3) 0.022(3) 0.040(3) -0.008(3) -0.003(2) 0.000(2)
C16B 0.053(3) 0.028(2) 0.034(2) -0.0087(19) 0.0088(19) 0.0043(19)
C17B 0.0298(18) 0.0232(19) 0.0251(19) -0.0037(16) 0.0062(14) -0.0006(16)
C18B 0.0281(19) 0.028(2) 0.0327(19) 0.0041(17) 0.0014(15) 0.0017(16)
C19B 0.0306(19) 0.0248(18) 0.0242(17) 0.0031(15) 0.0028(14) 0.0056(16)
C20B 0.032(2) 0.034(2) 0.0214(18) -0.0040(17) 0.0034(15) 0.0007(17)
C21B 0.042(2) 0.033(2) 0.027(2) 0.0065(18) 0.0027(16) 0.0016(18)
C22B 0.042(2) 0.022(2) 0.033(2) 0.0071(17) 0.0039(17) -0.0064(18)
C23B 0.030(2) 0.033(2) 0.031(2) 0.0060(17) -0.0028(16) 0.0009(17)
O1B 0.0459(17) 0.0319(16) 0.0255(14) 0.0046(12) 0.0072(12) 0.0020(13)
O2B 0.121(3) 0.0192(16) 0.0351(17) 0.0001(13) 0.0179(19) 0.0222(18)
O3B 0.059(2) 0.049(2) 0.0275(16) -0.0054(15) -0.0112(14) -0.0043(17)

loop_
_atom_type_symbol
_atom_type_description
_atom_type_scat_dispersion_real
_atom_type_scat_dispersion_imag
_atom_type_scat_source
C C 0.0181 0.0091 'International Tables Vol C Tables 4.2.6.8 and 6.1.1.4'
H H 0.0000 0.0000 'International Tables Vol C Tables 4.2.6.8 and 6.1.1.4'
O O 0.0492 0.0322 'International Tables Vol C Tables 4.2.6.8 and 6.1.1.4'
F F 0.0727 0.0534 'International Tables Vol C Tables 4.2.6.8 and 6.1.1.4'

loop_
_geom_angle_atom_site_label_1
_geom_angle_atom_site_label_2
_geom_angle_atom_site_label_3
_geom_angle
C2A C1A C10A 112.4(3)
C2A C1A H1A1 109.1
C10A C1A H1A1 109.1
C2A C1A H1A2 109.1
C10A C1A H1A2 109.1
H1A1 C1A H1A2 107.9
C3A C2A C1A 113.6(3)
C3A C2A H2A1 108.8
C1A C2A H2A1 108.8
C3A C2A H2A2 108.8
C1A C2A H2A2 108.8
H2A1 C2A H2A2 107.7
O1A C3A C2A 120.4(4)
O1A C3A C4A 121.4(4)
C2A C3A C4A 118.1(3)
C3A C4A C23A 110.1(3)
C3A C4A C5A 112.1(3)
C23A C4A C5A 111.2(3)
C3A C4A C22A 105.0(3)
C23A C4A C22A 109.8(3)
C5A C4A C22A 108.5(3)
C6A C5A C10A 122.4(3)
C6A C5A C4A 119.7(4)
C10A C5A C4A 117.9(3)
C5A C6A C7A 124.4(4)
C5A C6A H6A 117.8
C7A C6A H6A 117.8
O2A C7A C6A 120.3(4)
O2A C7A C8A 122.4(4)
C6A C7A C8A 117.3(3)
C7A C8A C14A 113.8(3)
C7A C8A C9A 109.3(3)
C14A C8A C9A 109.2(3)
C7A C8A H8A 108.2
C14A C8A H8A 108.2
C9A C8A H8A 108.2
C11A C9A C8A 110.9(3)
C11A C9A C10A 112.5(3)
C8A C9A C10A 113.5(3)
C11A C9A H9A 106.5
C8A C9A H9A 106.5
C10A C9A H9A 106.5
C5A C10A C19A 108.0(3)
C5A C10A C1A 106.2(3)
C19A C10A C1A 111.3(3)
C5A C10A C9A 110.8(3)
C19A C10A C9A 112.4(3)
C1A C10A C9A 108.0(3)
C9A C11A C12A 113.6(3)
C9A C11A H11A 108.8
C12A C11A H11A 108.8
C9A C11A H11B 108.8
C12A C11A H11B 108.8
H11A C11A H11B 107.7
C13A C12A C11A 110.9(3)
C13A C12A H12A 109.4
C11A C12A H12A 109.5
C13A C12A H12B 109.5
C11A C12A H12B 109.4
H12A C12A H12B 108.0
C12A C13A C18A 110.5(3)
C12A C13A C14A 107.6(3)
C18A C13A C14A 113.3(3)
C12A C13A C17A 115.9(3)
C18A C13A C17A 110.1(3)
C14A C13A C17A 99.1(3)
C8A C14A C15C 121.1(3)
C8A C14A C15A 121.1(3)
C8A C14A C13A 113.1(3)
C15C C14A C13A 104.4(3)
C15A C14A C13A 104.4(3)
C8A C14A H14A 105.7
C15A C14A H14A 105.7
C13A C14A H14A 105.7
F1A C15A C16A 110.2(4)
F1A C15A C14A 109.2(3)
C16A C15A C14A 105.3(3)
F1A C15A H15A 110.7
C16A C15A H15A 110.7
C14A C15A H15A 110.7
F1A' C15C C16A 102.0(5)
F1A' C15C C14A 111.9(4)
C16A C15C C14A 105.3(3)
F1A' C15C H15C 112.3
C16A C15C H15C 112.3
C14A C15C H15C 112.3
C15C C16A C17A 106.1(3)
C15A C16A C17A 106.1(3)
C15A C16A H16A 110.5
C17A C16A H16A 110.5
C15A C16A H16B 110.5
C17A C16A H16B 110.5
H16A C16A H16B 108.7
C20A C17A C16A 114.8(3)
C20A C17A C13A 114.8(3)
C16A C17A C13A 102.9(3)
C20A C17A H17A 108.0
C16A C17A H17A 108.0
C13A C17A H17A 108.0
C13A C18A H18A 109.5
C13A C18A H18B 109.5
H18A C18A H18B 109.5
C13A C18A H18C 109.5
H18A C18A H18C 109.5
H18B C18A H18C 109.5
C10A C19A H19A 109.5
C10A C19A H19B 109.5
H19A C19A H19B 109.5
C10A C19A H19C 109.5
H19A C19A H19C 109.5
H19B C19A H19C 109.5
O3A C20A C21A 121.3(4)
O3A C20A C17A 121.9(4)
C21A C20A C17A 116.8(3)
C20A C21A H21A 109.5
C20A C21A H21B 109.5
H21A C21A H21B 109.5
C20A C21A H21C 109.5
H21A C21A H21C 109.5
H21B C21A H21C 109.5
C4A C22A H22A 109.5
C4A C22A H22B 109.5
H22A C22A H22B 109.5
C4A C22A H22C 109.5
H22A C22A H22C 109.5
H22B C22A H22C 109.5
C4A C23A H23A 109.5
C4A C23A H23B 109.5
H23A C23A H23B 109.5
C4A C23A H23C 109.5
H23A C23A H23C 109.5
H23B C23A H23C 109.5
C2B C1B C10B 112.8(3)
C2B C1B H1B1 109.0
C10B C1B H1B1 109.0
C2B C1B H1B2 109.0
C10B C1B H1B2 109.0
H1B1 C1B H1B2 107.8
C3B C2B C1B 113.9(3)
C3B C2B H2B1 108.8
C1B C2B H2B1 108.8
C3B C2B H2B2 108.8
C1B C2B H2B2 108.8
H2B1 C2B H2B2 107.7
O1B C3B C2B 120.8(4)
O1B C3B C4B 121.1(4)
C2B C3B C4B 118.0(3)
C3B C4B C22B 110.1(3)
C3B C4B C5B 111.8(3)
C22B C4B C5B 111.2(3)
C3B C4B C23B 104.6(3)
C22B C4B C23B 109.3(3)
C5B C4B C23B 109.6(3)
C6B C5B C10B 121.6(3)
C6B C5B C4B 119.8(3)
C10B C5B C4B 118.6(3)
C5B C6B C7B 124.6(4)
C5B C6B H6B 117.7
C7B C6B H6B 117.7
O2B C7B C6B 119.7(4)
O2B C7B C8B 122.7(4)
C6B C7B C8B 117.5(3)
C7B C8B C14B 113.4(3)
C7B C8B C9B 109.6(3)
C14B C8B C9B 108.3(3)
C7B C8B H8B 108.5
C14B C8B H8B 108.5
C9B C8B H8B 108.5
C11B C9B C10B 112.6(3)
C11B C9B C8B 110.5(3)
C10B C9B C8B 114.0(3)
C11B C9B H9B 106.4
C10B C9B H9B 106.4
C8B C9B H9B 106.4
C5B C10B C9B 111.5(3)
C5B C10B C1B 106.1(3)
C9B C10B C1B 108.9(3)
C5B C10B C19B 108.0(3)
C9B C10B C19B 111.2(3)
C1B C10B C19B 110.9(3)
C12B C11B C9B 113.5(3)
C12B C11B H11C 108.9
C9B C11B H11C 108.9
C12B C11B H11D 108.9
C9B C11B H11D 108.9
H11C C11B H11D 107.7
C11B C12B C13B 111.1(3)
C11B C12B H12C 109.4
C13B C12B H12C 109.4
C11B C12B H12D 109.4
C13B C12B H12D 109.4
H12C C12B H12D 108.0
C12B C13B C18B 110.9(3)
C12B C13B C14B 107.5(3)
C18B C13B C14B 113.4(3)
C12B C13B C17B 115.9(3)
C18B C13B C17B 109.6(3)
C14B C13B C17B 99.1(3)
C8B C14B C15D 121.1(3)
C8B C14B C15B 121.1(3)
C8B C14B C13B 112.9(3)
C15D C14B C13B 104.1(3)
C15B C14B C13B 104.1(3)
C8B C14B H14B 105.9
C15B C14B H14B 105.9
C13B C14B H14B 105.9
F1B C15B C14B 111.2(4)
F1B C15B C16B 104.2(4)
C14B C15B C16B 105.6(3)
F1B C15B H15B 111.8
C14B C15B H15B 111.8
C16B C15B H15B 111.8
F1B' C15D C14B 109.1(4)
F1B' C15D C16B 110.0(4)
C14B C15D C16B 105.6(3)
F1B' C15D H15D 110.6
C14B C15D H15D 110.6
C16B C15D H15D 110.6
C15D C16B C17B 105.5(3)
C15B C16B C17B 105.5(3)
C15B C16B H16C 110.6
C17B C16B H16C 110.6
C15B C16B H16D 110.6
C17B C16B H16D 110.6
H16C C16B H16D 108.8
C20B C17B C16B 115.0(4)
C20B C17B C13B 114.9(3)
C16B C17B C13B 102.9(3)
C20B C17B H17B 107.9
C16B C17B H17B 107.9
C13B C17B H17B 107.9
C13B C18B H18D 109.5
C13B C18B H18E 109.5
H18D C18B H18E 109.5
C13B C18B H18F 109.5
H18D C18B H18F 109.5
H18E C18B H18F 109.5
C10B C19B H19D 109.5
C10B C19B H19E 109.5
H19D C19B H19E 109.5
C10B C19B H19F 109.5
H19D C19B H19F 109.5
H19E C19B H19F 109.5
O3B C20B C21B 121.4(4)
O3B C20B C17B 121.9(4)
C21B C20B C17B 116.7(3)
C20B C21B H21D 109.5
C20B C21B H21E 109.5
H21D C21B H21E 109.5
C20B C21B H21F 109.5
H21D C21B H21F 109.5
H21E C21B H21F 109.5
C4B C22B H22D 109.5
C4B C22B H22E 109.5
H22D C22B H22E 109.5
C4B C22B H22F 109.5
H22D C22B H22F 109.5
H22E C22B H22F 109.5
C4B C23B H23D 109.5
C4B C23B H23E 109.5
H23D C23B H23E 109.5
C4B C23B H23F 109.5
H23D C23B H23F 109.5
H23E C23B H23F 109.5

loop_
_geom_bond_atom_site_label_1
_geom_bond_atom_site_label_2
_geom_bond_distance
C1A C2A 1.537(5)
C1A C10A 1.540(5)
C1A H1A1 0.9900
C1A H1A2 0.9900
C2A C3A 1.513(6)
C2A H2A1 0.9900
C2A H2A2 0.9900
C3A O1A 1.226(5)
C3A C4A 1.522(6)
C4A C23A 1.533(6)
C4A C5A 1.543(5)
C4A C22A 1.550(5)
C5A C6A 1.335(6)
C5A C10A 1.527(5)
C6A C7A 1.458(6)
C6A H6A 0.9500
C7A O2A 1.232(5)
C7A C8A 1.519(5)
C8A C14A 1.528(5)
C8A C9A 1.554(5)
C8A H8A 1.0000
C9A C11A 1.538(5)
C9A C10A 1.556(5)
C9A H9A 1.0000
C10A C19A 1.538(5)
C11A C12A 1.542(5)
C11A H11A 0.9900
C11A H11B 0.9900
C12A C13A 1.529(5)
C12A H12A 0.9900
C12A H12B 0.9900
C13A C18A 1.533(5)
C13A C14A 1.545(5)
C13A C17A 1.559(5)
C14A C15C 1.531(5)
C14A C15A 1.531(5)
C14A H14A 1.0000
C15A F1A 1.406(6)
C15A C16A 1.530(6)
C15A H15A 1.0000
C15C F1A' 1.365(8)
C15C C16A 1.530(6)
C15C H15C 1.0000
C16A C17A 1.539(6)
C16A H16A 0.9900
C16A H16B 0.9900
C17A C20A 1.514(6)
C17A H17A 1.0000
C18A H18A 0.9800
C18A H18B 0.9800
C18A H18C 0.9800
C19A H19A 0.9800
C19A H19B 0.9800
C19A H19C 0.9800
C20A O3A 1.215(5)
C20A C21A 1.504(6)
C21A H21A 0.9800
C21A H21B 0.9800
C21A H21C 0.9800
C22A H22A 0.9800
C22A H22B 0.9800
C22A H22C 0.9800
C23A H23A 0.9800
C23A H23B 0.9800
C23A H23C 0.9800
C1B C2B 1.531(5)
C1B C10B 1.544(5)
C1B H1B1 0.9900
C1B H1B2 0.9900
C2B C3B 1.505(6)
C2B H2B1 0.9900
C2B H2B2 0.9900
C3B O1B 1.215(5)
C3B C4B 1.525(6)
C4B C22B 1.533(5)
C4B C5B 1.533(5)
C4B C23B 1.550(5)
C5B C6B 1.337(6)
C5B C10B 1.525(5)
C6B C7B 1.464(6)
C6B H6B 0.9500
C7B O2B 1.217(5)
C7B C8B 1.513(5)
C8B C14B 1.523(5)
C8B C9B 1.551(5)
C8B H8B 1.0000
C9B C11B 1.543(6)
C9B C10B 1.543(5)
C9B H9B 1.0000
C10B C19B 1.552(5)
C11B C12B 1.525(5)
C11B H11C 0.9900
C11B H11D 0.9900
C12B C13B 1.532(5)
C12B H12C 0.9900
C12B H12D 0.9900
C13B C18B 1.535(5)
C13B C14B 1.550(5)
C13B C17B 1.556(5)
C14B C15D 1.532(5)
C14B C15B 1.532(5)
C14B H14B 1.0000
C15B F1B 1.373(6)
C15B C16B 1.538(6)
C15B H15B 1.0000
C15D F1B' 1.386(8)
C15D C16B 1.538(6)
C15D H15D 1.0000
C16B C17B 1.543(6)
C16B H16C 0.9900
C16B H16D 0.9900
C17B C20B 1.510(6)
C17B H17B 1.0000
C18B H18D 0.9800
C18B H18E 0.9800
C18B H18F 0.9800
C19B H19D 0.9800
C19B H19E 0.9800
C19B H19F 0.9800
C20B O3B 1.222(5)
C20B C21B 1.501(6)
C21B H21D 0.9800
C21B H21E 0.9800
C21B H21F 0.9800
C22B H22D 0.9800
C22B H22E 0.9800
C22B H22F 0.9800
C23B H23D 0.9800
C23B H23E 0.9800
C23B H23F 0.9800

loop_
_geom_torsion_atom_site_label_1
_geom_torsion_atom_site_label_2
_geom_torsion_atom_site_label_3
_geom_torsion_atom_site_label_4
_geom_torsion
C10A C1A C2A C3A -30.9(5)
C1A C2A C3A O1A 158.5(4)
C1A C2A C3A C4A -23.7(5)
O1A C3A C4A C23A -16.5(5)
C2A C3A C4A C23A 165.7(3)
O1A C3A C4A C5A -140.8(4)
C2A C3A C4A C5A 41.4(5)
O1A C3A C4A C22A 101.6(4)
C2A C3A C4A C22A -76.2(4)
C3A C4A C5A C6A 176.7(3)
C23A C4A C5A C6A 53.0(5)
C22A C4A C5A C6A -67.9(5)
C3A C4A C5A C10A -4.0(5)
C23A C4A C5A C10A -127.6(4)
C22A C4A C5A C10A 111.4(4)
C10A C5A C6A C7A 2.3(6)
C4A C5A C6A C7A -178.4(4)
C5A C6A C7A O2A -169.8(4)
C5A C6A C7A C8A 8.6(6)
O2A C7A C8A C14A 20.0(6)
C6A C7A C8A C14A -158.3(3)
O2A C7A C8A C9A 142.3(4)
C6A C7A C8A C9A -36.0(4)
C7A C8A C9A C11A -177.7(3)
C14A C8A C9A C11A -52.7(4)
C7A C8A C9A C10A 54.6(4)
C14A C8A C9A C10A 179.6(3)
C6A C5A C10A C19A -107.4(4)
C4A C5A C10A C19A 73.2(4)
C6A C5A C10A C1A 133.1(4)
C4A C5A C10A C1A -46.2(4)
C6A C5A C10A C9A 16.0(5)
C4A C5A C10A C9A -163.3(3)
C2A C1A C10A C5A 64.6(4)
C2A C1A C10A C19A -52.7(4)
C2A C1A C10A C9A -176.5(3)
C11A C9A C10A C5A -171.5(3)
C8A C9A C10A C5A -44.7(4)
C11A C9A C10A C19A -50.6(4)
C8A C9A C10A C19A 76.2(4)
C11A C9A C10A C1A 72.6(4)
C8A C9A C10A C1A -160.6(3)
C8A C9A C11A C12A 52.2(5)
C10A C9A C11A C12A -179.6(3)
C9A C11A C12A C13A -55.1(5)
C11A C12A C13A C18A -67.3(4)
C11A C12A C13A C14A 56.8(4)
C11A C12A C13A C17A 166.5(3)
C7A C8A C14A C15C -53.4(5)
C9A C8A C14A C15C -175.7(3)
C7A C8A C14A C15A -53.4(5)
C9A C8A C14A C15A -175.7(3)
C7A C8A C14A C13A -178.4(3)
C9A C8A C14A C13A 59.3(4)
C12A C13A C14A C8A -61.3(4)
C18A C13A C14A C8A 61.2(4)
C17A C13A C14A C8A 177.8(3)
C12A C13A C14A C15C 165.2(3)
C18A C13A C14A C15C -72.3(4)
C17A C13A C14A C15C 44.3(4)
C12A C13A C14A C15A 165.2(3)
C18A C13A C14A C15A -72.3(4)
C17A C13A C14A C15A 44.3(4)
C8A C14A C15A F1A -37.9(5)
C13A C14A C15A F1A 91.0(4)
C8A C14A C15A C16A -156.2(4)
C13A C14A C15A C16A -27.3(4)
C8A C14A C15C F1A' 93.8(5)
C13A C14A C15C F1A' -137.3(5)
C8A C14A C15C C16A -156.2(4)
C13A C14A C15C C16A -27.3(4)
F1A' C15C C16A C17A 115.7(5)
C14A C15C C16A C17A -1.3(5)
F1A C15A C16A C17A -118.9(4)
C14A C15A C16A C17A -1.3(5)
C15C C16A C17A C20A 154.4(3)
C15A C16A C17A C20A 154.4(3)
C15C C16A C17A C13A 28.9(5)
C15A C16A C17A C13A 28.9(5)
C12A C13A C17A C20A 75.3(4)
C18A C13A C17A C20A -51.0(5)
C14A C13A C17A C20A -170.0(3)
C12A C13A C17A C16A -159.1(4)
C18A C13A C17A C16A 74.5(4)
C14A C13A C17A C16A -44.5(4)
C16A C17A C20A O3A -18.5(6)
C13A C17A C20A O3A 100.5(5)
C16A C17A C20A C21A 161.2(4)
C13A C17A C20A C21A -79.8(4)
C10B C1B C2B C3B -30.1(5)
C1B C2B C3B O1B 158.3(4)
C1B C2B C3B C4B -24.2(5)
O1B C3B C4B C22B -16.6(5)
C2B C3B C4B C22B 166.0(4)
O1B C3B C4B C5B -140.7(4)
C2B C3B C4B C5B 41.9(5)
O1B C3B C4B C23B 100.8(4)
C2B C3B C4B C23B -76.7(4)
C3B C4B C5B C6B 176.4(3)
C22B C4B C5B C6B 52.9(5)
C23B C4B C5B C6B -68.1(5)
C3B C4B C5B C10B -4.6(5)
C22B C4B C5B C10B -128.1(4)
C23B C4B C5B C10B 110.9(4)
C10B C5B C6B C7B 3.6(6)
C4B C5B C6B C7B -177.4(4)
C5B C6B C7B O2B -176.2(5)
C5B C6B C7B C8B 6.6(6)
O2B C7B C8B C14B 27.8(6)
C6B C7B C8B C14B -155.0(4)
O2B C7B C8B C9B 148.9(5)
C6B C7B C8B C9B -33.9(5)
C7B C8B C9B C11B -178.7(3)
C14B C8B C9B C11B -54.5(4)
C7B C8B C9B C10B 53.2(4)
C14B C8B C9B C10B 177.4(3)
C6B C5B C10B C9B 15.5(5)
C4B C5B C10B C9B -163.5(3)
C6B C5B C10B C1B 133.9(4)
C4B C5B C10B C1B -45.1(4)
C6B C5B C10B C19B -107.1(4)
C4B C5B C10B C19B 73.9(4)
C11B C9B C10B C5B -171.2(3)
C8B C9B C10B C5B -44.2(4)
C11B C9B C10B C1B 72.1(4)
C8B C9B C10B C1B -160.9(3)
C11B C9B C10B C19B -50.5(4)
C8B C9B C10B C19B 76.5(4)
C2B C1B C10B C5B 63.2(4)
C2B C1B C10B C9B -176.6(3)
C2B C1B C10B C19B -53.9(4)
C10B C9B C11B C12B -177.7(3)
C8B C9B C11B C12B 53.5(5)
C9B C11B C12B C13B -54.9(5)
C11B C12B C13B C18B -68.3(4)
C11B C12B C13B C14B 56.2(4)
C11B C12B C13B C17B 165.9(3)
C7B C8B C14B C15D -53.1(5)
C9B C8B C14B C15D -174.9(3)
C7B C8B C14B C15B -53.1(5)
C9B C8B C14B C15B -174.9(3)
C7B C8B C14B C13B -177.4(3)
C9B C8B C14B C13B 60.8(4)
C12B C13B C14B C8B -61.5(4)
C18B C13B C14B C8B 61.4(4)
C17B C13B C14B C8B 177.6(3)
C12B C13B C14B C15D 165.4(3)
C18B C13B C14B C15D -71.7(4)
C17B C13B C14B C15D 44.4(4)
C12B C13B C14B C15B 165.4(3)
C18B C13B C14B C15B -71.7(4)
C17B C13B C14B C15B 44.4(4)
C8B C14B C15B F1B 92.7(5)
C13B C14B C15B F1B -139.0(4)
C8B C14B C15B C16B -154.8(4)
C13B C14B C15B C16B -26.6(4)
C8B C14B C15D F1B' -36.6(5)
C13B C14B C15D F1B' 91.7(4)
C8B C14B C15D C16B -154.8(4)
C13B C14B C15D C16B -26.6(4)
F1B' C15D C16B C17B -120.1(5)
C14B C15D C16B C17B -2.4(5)
F1B C15B C16B C17B 114.8(4)
C14B C15B C16B C17B -2.4(5)
C15D C16B C17B C20B 156.0(3)
C15B C16B C17B C20B 156.0(3)
C15D C16B C17B C13B 30.3(4)
C15B C16B C17B C13B 30.3(4)
C12B C13B C17B C20B 74.2(4)
C18B C13B C17B C20B -52.3(5)
C14B C13B C17B C20B -171.3(3)
C12B C13B C17B C16B -160.1(4)
C18B C13B C17B C16B 73.4(4)
C14B C13B C17B C16B -45.6(4)
C16B C17B C20B O3B -21.5(6)
C13B C17B C20B O3B 97.7(5)
C16B C17B C20B C21B 158.5(4)
C13B C17B C20B C21B -82.3(4)
